data_7016868
loop_
_publ_author_name
'Ponsico, Sergio'
'Gulyas, Henrik'
'Mart\'inez-Belmonte, Marta'
'Escudero-Ad\'an, Eduardo C'
'Freixa, Zoraida'
'van Leeuwen, Piet W. N. M.'

_publ_section_title
;
 Zn(ii) Robson macrocycles as templates for chelating diphosphines.
;
_journal_issue 40
_journal_name_full 'Dalton transactions (Cambridge, England : 2003)'
_journal_page_first 10686
_journal_page_last 10697
_journal_paper_doi 10.1039/c1dt10905g
_journal_volume 40
_journal_year 2011
_chemical_formula_sum 'C70 H76 Cl8 N6 O10 P2 Zn2'
_chemical_formula_weight 1637.65
_chemical_name_systematic
;
?
;
_space_group_IT_number 14
_symmetry_cell_setting monoclinic
_symmetry_space_group_name_Hall '-P 2ybc'
_symmetry_space_group_name_H-M 'P 1 21/c 1'
_atom_sites_solution_hydrogens geom
_atom_sites_solution_primary direct
_atom_sites_solution_secondary difmap
_audit_creation_method SHELXL-97
_cell_angle_alpha 90.00
_cell_angle_beta 90.878(8)
_cell_angle_gamma 90.00
_cell_formula_units_Z 2
_cell_length_a 8.8886(14)
_cell_length_b 21.225(4)
_cell_length_c 19.390(3)
_cell_measurement_reflns_used 684
_cell_measurement_temperature 100(2)
_cell_measurement_theta_max 18.66
_cell_measurement_theta_min 2.99
_cell_volume 3657.7(11)
_computing_cell_refinement 'Bruker APEX2 v2009.1-0'
_computing_data_collection 'Bruker APEX2 v2009.1-0'
_computing_data_reduction 'Bruker SAINT V7.60A'
_computing_molecular_graphics 'Bruker SHELXTL'
_computing_publication_material 'Bruker SHELXTL'
_computing_structure_refinement 'SHELXS-97 (Sheldrick, 2008)'
_computing_structure_solution 'SHELXS-97 (Sheldrick, 2008)'
_diffrn_ambient_temperature 100(2)
_diffrn_detector_area_resol_mean 512
_diffrn_detector_type '4K CCD area detector APEX II'
_diffrn_measured_fraction_theta_full 0.987
_diffrn_measured_fraction_theta_max 0.987
_diffrn_measurement_device_type 'Kappa 4-axis goniometer bruker-nonius'
_diffrn_measurement_method
;
Fullsphere data collection, phi and omega scans
;
_diffrn_measurement_specimen_support 'magnetic support whith 10 micron nylon fiber cryoloop'
_diffrn_radiation_monochromator 'Multilayer Montel 200 mirrors'
_diffrn_radiation_type MoK\a
_diffrn_radiation_wavelength 0.71073
_diffrn_reflns_av_R_equivalents 0.2768
_diffrn_reflns_av_sigmaI/netI 0.3525
_diffrn_reflns_limit_h_max 10
_diffrn_reflns_limit_h_min -9
_diffrn_reflns_limit_k_max 25
_diffrn_reflns_limit_k_min -25
_diffrn_reflns_limit_l_max 23
_diffrn_reflns_limit_l_min -19
_diffrn_reflns_number 21869
_diffrn_reflns_theta_full 25.64
_diffrn_reflns_theta_max 25.64
_diffrn_reflns_theta_min 2.48
_diffrn_source 'rotating anode X-ray tube'
_diffrn_source_current 70
_diffrn_source_power 50
_diffrn_source_size '3 mm x 0.3 mm fine focus'
_diffrn_source_type 'Bruker-Nonius FR 591'
_exptl_absorpt_coefficient_mu 1.053
_exptl_absorpt_correction_T_max 1.0
_exptl_absorpt_correction_T_min 0.95
_exptl_absorpt_correction_type empirical
_exptl_absorpt_process_details
;
SADABS Version 2008/1 Bruker-Nonius
Blessing, Acta Cryst. (1995) A51 33-38
;
_exptl_crystal_colour white
_exptl_crystal_density_diffrn 1.487
_exptl_crystal_density_method 'not measured'
_exptl_crystal_description Needle
_exptl_crystal_F_000 1688
_exptl_crystal_size_max 0.05
_exptl_crystal_size_mid 0.02
_exptl_crystal_size_min 0.01
_refine_diff_density_max 1.537
_refine_diff_density_min -0.907
_refine_diff_density_rms 0.133
_refine_ls_extinction_method none
_refine_ls_goodness_of_fit_ref 0.933
_refine_ls_hydrogen_treatment noref
_refine_ls_matrix_type full
_refine_ls_number_parameters 482
_refine_ls_number_reflns 6814
_refine_ls_number_restraints 54
_refine_ls_restrained_S_all 0.931
_refine_ls_R_factor_all 0.2536
_refine_ls_R_factor_gt 0.0915
_refine_ls_shift/su_max 0.015
_refine_ls_shift/su_mean 0.000
_refine_ls_structure_factor_coef Fsqd
_refine_ls_weighting_details 'calc w=1/[\s^2^(Fo^2^)+(0.1015P)^2^+0.0000P] where P=(Fo^2^+2Fc^2^)/3'
_refine_ls_weighting_scheme calc
_refine_ls_wR_factor_gt 0.1844
_refine_ls_wR_factor_ref 0.2497
_reflns_number_gt 2641
_reflns_number_total 6814
_reflns_threshold_expression >2sigma(I)
_cod_data_source_file c1dt10905g.txt
_cod_data_source_block sp218_0m
_cod_depositor_comments
;
The following automatic conversions were performed:
'_diffrn_measurement_specimen_suppport' tag replaced with
'_diffrn_measurement_specimen_support'.

Automatic conversion script
Id: cif_correct_tags 1440 2010-10-19 06:21:57Z saulius 

The following automatic conversions were performed:

'_symmetry_cell_setting' value 'Monoclinic' changed to 'monoclinic'
according to /home/saulius/struct/CIF-dictionaries/cif_core.dic
dictionary named 'cif_core.dic' version 2.4.1 from 2010-06-29.

Automatic conversion script
Id: cif_fix_values 1715 2011-07-08 13:25:40Z adriana 
;
_cod_original_cell_volume 3657.7(10)
_cod_original_sg_symbol_H-M P2(1)/c
_cod_database_code 7016868

loop_
_symmetry_equiv_pos_as_xyz
'x, y, z'
'-x, y+1/2, -z+1/2'
'-x, -y, -z'
'x, -y-1/2, z-1/2'

loop_
_atom_site_label
_atom_site_type_symbol
_atom_site_fract_x
_atom_site_fract_y
_atom_site_fract_z
_atom_site_U_iso_or_equiv
_atom_site_adp_type
_atom_site_occupancy
_atom_site_symmetry_multiplicity
_atom_site_calc_flag
_atom_site_refinement_flags
_atom_site_disorder_assembly
_atom_site_disorder_group
C1 C 0.3700(7) 0.4193(4) 0.5800(4) 0.024(2) Uani 1 1 d . . .
C2 C 0.3209(8) 0.4384(4) 0.6455(4) 0.029(2) Uani 1 1 d . . .
C3 C 0.2517(8) 0.3947(4) 0.6896(5) 0.035(2) Uani 1 1 d . . .
H3 H 0.2235 0.4085 0.7342 0.042 Uiso 1 1 calc R . .
C4 C 0.2229(8) 0.3334(4) 0.6714(4) 0.028(2) Uani 1 1 d . . .
C5 C 0.2647(8) 0.3165(4) 0.6046(5) 0.035(2) Uani 1 1 d . . .
H5 H 0.2414 0.2751 0.5892 0.042 Uiso 1 1 calc R . .
C6 C 0.3390(7) 0.3569(3) 0.5589(4) 0.023(2) Uani 1 1 d . . .
C7 C 0.1615(9) 0.2845(4) 0.7209(5) 0.038(2) Uani 1 1 d . . .
C8 C 0.0166(9) 0.2553(5) 0.6909(5) 0.053(3) Uani 1 1 d . . .
H8A H -0.0161 0.2207 0.7206 0.079 Uiso 1 1 calc R . .
H8B H 0.0357 0.2390 0.6445 0.079 Uiso 1 1 calc R . .
H8C H -0.0624 0.2874 0.6883 0.079 Uiso 1 1 calc R . .
C9 C 0.2789(10) 0.2291(5) 0.7288(6) 0.057(3) Uani 1 1 d . . .
H9A H 0.3743 0.2458 0.7470 0.086 Uiso 1 1 calc R . .
H9B H 0.2953 0.2098 0.6836 0.086 Uiso 1 1 calc R . .
H9C H 0.2399 0.1974 0.7606 0.086 Uiso 1 1 calc R . .
C10 C 0.1358(11) 0.3094(4) 0.7918(5) 0.052(3) Uani 1 1 d . . .
H10A H 0.2311 0.3249 0.8115 0.079 Uiso 1 1 calc R . .
H10B H 0.0965 0.2757 0.8210 0.079 Uiso 1 1 calc R . .
H10C H 0.0629 0.3441 0.7895 0.079 Uiso 1 1 calc R . .
C11 C 0.3481(8) 0.5003(4) 0.6757(4) 0.031(2) Uani 1 1 d . . .
H11 H 0.3217 0.5052 0.7227 0.037 Uiso 1 1 calc R . .
C12 C 0.2756(7) 0.7914(4) 0.4686(5) 0.034(2) Uani 1 1 d . . .
C13 C 0.3477(8) 0.7562(4) 0.4173(5) 0.034(2) Uani 1 1 d . . .
H13 H 0.4214 0.7759 0.3898 0.041 Uiso 1 1 calc R . .
C14 C 0.3136(8) 0.6938(4) 0.4063(4) 0.033(2) Uani 1 1 d . . .
H14 H 0.3625 0.6711 0.3708 0.039 Uiso 1 1 calc R . .
C15 C 0.2076(8) 0.6639(4) 0.4470(4) 0.031(2) Uani 1 1 d . . .
C16 C 0.1271(8) 0.6995(4) 0.4937(5) 0.034(2) Uani 1 1 d . . .
H16 H 0.0457 0.6809 0.5175 0.041 Uiso 1 1 calc R . .
C17 C 0.1635(8) 0.7613(4) 0.5060(4) 0.035(2) Uani 1 1 d . . .
H17 H 0.1116 0.7840 0.5405 0.042 Uiso 1 1 calc R . .
C18 C 0.2236(8) 0.9181(4) 0.4225(5) 0.034(2) Uani 1 1 d . . .
C19 C 0.1858(8) 0.8967(4) 0.3590(5) 0.045(3) Uani 1 1 d . . .
H19 H 0.2153 0.8553 0.3467 0.054 Uiso 1 1 calc R . .
C20 C 0.1074(9) 0.9316(4) 0.3116(5) 0.046(3) Uani 1 1 d . . .
H20 H 0.0830 0.9142 0.2678 0.055 Uiso 1 1 calc R . .
C21 C 0.0640(9) 0.9915(5) 0.3271(5) 0.049(3) Uani 1 1 d . . .
H21 H 0.0090 1.0160 0.2944 0.059 Uiso 1 1 calc R . .
C22 C 0.1004(9) 1.0153(5) 0.3896(6) 0.053(3) Uani 1 1 d . . .
H22 H 0.0716 1.0573 0.4002 0.063 Uiso 1 1 calc R . .
C23 C 0.1803(9) 0.9798(4) 0.4399(5) 0.046(3) Uani 1 1 d . . .
H23 H 0.2040 0.9971 0.4839 0.055 Uiso 1 1 calc R . .
C24 C 0.5173(8) 0.8772(4) 0.4680(4) 0.030(2) Uani 1 1 d . . .
C25 C 0.6183(8) 0.8493(4) 0.5130(5) 0.035(2) Uani 1 1 d . . .
H25 H 0.5824 0.8298 0.5536 0.042 Uiso 1 1 calc R . .
C26 C 0.7713(9) 0.8490(4) 0.5002(5) 0.048(3) Uani 1 1 d . . .
H26 H 0.8393 0.8292 0.5316 0.058 Uiso 1 1 calc R . .
C27 C 0.8239(9) 0.8774(4) 0.4421(6) 0.051(3) Uani 1 1 d . . .
H27 H 0.9287 0.8774 0.4333 0.061 Uiso 1 1 calc R . .
C28 C 0.7256(9) 0.9063(4) 0.3958(5) 0.046(3) Uani 1 1 d . . .
H28 H 0.7625 0.9258 0.3553 0.056 Uiso 1 1 calc R . .
C29 C 0.5703(8) 0.9063(4) 0.4093(4) 0.034(2) Uani 1 1 d . . .
H29 H 0.5021 0.9264 0.3782 0.041 Uiso 1 1 calc R . .
C31 C 0.4332(10) 0.6036(4) 0.6916(5) 0.039(2) Uani 1 1 d . . .
H31A H 0.5422 0.6061 0.7024 0.047 Uiso 1 1 calc R . .
H31B H 0.3793 0.5979 0.7355 0.047 Uiso 1 1 calc R . .
C32 C 0.3821(9) 0.6637(4) 0.6575(5) 0.039(2) Uani 1 1 d . . .
H32A H 0.3641 0.6955 0.6938 0.046 Uiso 1 1 calc R . .
H32B H 0.2848 0.6558 0.6335 0.046 Uiso 1 1 calc R . .
C33 C 0.4901(8) 0.6910(4) 0.6064(4) 0.032(2) Uani 1 1 d . . .
H33A H 0.4479 0.7307 0.5877 0.039 Uiso 1 1 calc R . .
H33B H 0.5861 0.7012 0.6305 0.039 Uiso 1 1 calc R . .
C34 C 0.1750(8) 0.5944(4) 0.4346(5) 0.035(2) Uani 1 1 d . . .
H34A H 0.0672 0.5887 0.4225 0.041 Uiso 1 1 calc R . .
H34B H 0.2353 0.5790 0.3955 0.041 Uiso 1 1 calc R . .
C35 C 0.3868(8) 0.3298(4) 0.4951(4) 0.029(2) Uani 1 1 d . . .
H35 H 0.3445 0.2899 0.4838 0.035 Uiso 1 1 calc R . .
C1A C 0.6387(10) 0.4154(4) 0.8205(5) 0.048(3) Uani 1 1 d . . .
H1AS H 0.7115 0.4220 0.8596 0.057 Uiso 1 1 calc R . .
Cl1A Cl 0.6966(2) 0.46109(12) 0.75125(13) 0.0539(7) Uani 1 1 d . . .
Cl2A Cl 0.4591(2) 0.43950(13) 0.84759(13) 0.0537(7) Uani 1 1 d . . .
Cl3A Cl 0.6375(4) 0.33502(13) 0.79976(18) 0.0911(11) Uani 1 1 d . . .
N1 N 0.4036(7) 0.5490(3) 0.6462(3) 0.0320(18) Uani 1 1 d . . .
N2 N 0.5204(6) 0.6477(3) 0.5490(3) 0.0285(18) Uani 1 1 d . . .
N3 N 0.2131(6) 0.5573(3) 0.4979(4) 0.0343(19) Uani 1 1 d . . .
H3A H 0.1912 0.5159 0.4882 0.041 Uiso 1 1 calc R . .
H3B H 0.1476 0.5699 0.5315 0.041 Uiso 1 1 calc R . .
O1 O 0.4409(5) 0.4599(2) 0.5390(3) 0.0280(14) Uani 1 1 d . . .
Cl1S Cl 0.8907(2) 0.58625(11) 0.61760(13) 0.0452(6) Uani 1 1 d . . .
O1S O 0.8780(11) 0.5689(5) 0.5486(4) 0.031(3) Uani 0.415(8) 1 d PDU A 1
O2S O 0.7984(11) 0.5624(6) 0.6645(6) 0.082(4) Uani 0.415(8) 1 d PDU A 1
O3S O 1.0474(8) 0.5802(5) 0.6408(5) 0.023(3) Uani 0.415(8) 1 d PDU A 1
O4S O 0.8611(12) 0.6595(4) 0.6164(6) 0.034(3) Uani 0.415(8) 1 d PDU A 1
O1S' O 0.8927(10) 0.5818(5) 0.5418(4) 0.039(3) Uani 0.585(8) 1 d PDU A 2
O2S' O 0.7601(8) 0.5488(4) 0.6401(5) 0.036(2) Uani 0.585(8) 1 d PDU A 2
O3S' O 1.0186(10) 0.5486(6) 0.6420(6) 0.072(3) Uani 0.585(8) 1 d PDU A 2
O4S' O 0.8823(12) 0.6462(4) 0.6395(6) 0.063(3) Uani 0.585(8) 1 d PDU A 2
P1 P 0.3176(2) 0.87349(11) 0.49012(14) 0.0374(6) Uani 1 1 d . . .
Zn1 Zn 0.42765(9) 0.55917(4) 0.54171(5) 0.0269(2) Uani 1 1 d . . .

loop_
_atom_site_aniso_label
_atom_site_aniso_U_11
_atom_site_aniso_U_22
_atom_site_aniso_U_33
_atom_site_aniso_U_23
_atom_site_aniso_U_13
_atom_site_aniso_U_12
C1 0.025(3) 0.027(4) 0.021(5) 0.010(4) -0.003(3) 0.007(3)
C2 0.031(4) 0.026(4) 0.029(5) 0.008(4) 0.007(3) -0.008(4)
C3 0.030(4) 0.035(5) 0.040(6) -0.002(5) 0.005(4) 0.001(4)
C4 0.028(4) 0.025(4) 0.032(5) -0.001(4) -0.002(4) -0.002(3)
C5 0.023(4) 0.022(4) 0.059(7) 0.004(5) -0.003(4) 0.002(3)
C6 0.015(3) 0.024(4) 0.031(5) 0.000(4) 0.002(3) 0.004(3)
C7 0.042(4) 0.022(4) 0.049(6) 0.004(5) 0.001(4) -0.010(4)
C8 0.047(5) 0.053(6) 0.059(7) 0.014(6) -0.001(5) -0.021(5)
C9 0.058(6) 0.046(6) 0.068(8) 0.025(6) 0.007(5) -0.003(5)
C10 0.080(6) 0.041(6) 0.036(6) 0.001(5) 0.013(5) -0.012(5)
C11 0.034(4) 0.031(4) 0.026(5) -0.013(4) 0.010(4) -0.009(4)
C12 0.018(3) 0.035(5) 0.051(6) 0.011(5) 0.003(4) 0.001(3)
C13 0.020(3) 0.040(5) 0.044(6) 0.009(5) 0.007(4) 0.005(3)
C14 0.030(4) 0.034(5) 0.034(6) 0.011(4) 0.007(4) 0.005(4)
C15 0.036(4) 0.021(4) 0.035(6) 0.015(4) -0.007(4) 0.009(4)
C16 0.025(4) 0.033(5) 0.046(6) 0.005(5) 0.005(4) -0.004(4)
C17 0.033(4) 0.042(5) 0.030(5) -0.004(5) 0.006(4) 0.002(4)
C18 0.024(4) 0.036(5) 0.040(6) -0.007(5) 0.007(4) -0.010(4)
C19 0.025(4) 0.041(5) 0.071(7) 0.013(6) 0.013(4) -0.004(4)
C20 0.035(4) 0.044(6) 0.059(7) 0.006(5) 0.003(4) -0.017(4)
C21 0.034(4) 0.060(7) 0.054(7) 0.017(6) -0.001(4) -0.010(5)
C22 0.040(5) 0.033(5) 0.085(9) 0.021(6) -0.005(5) 0.004(4)
C23 0.045(5) 0.029(5) 0.062(7) 0.005(5) 0.009(5) 0.003(4)
C24 0.028(4) 0.023(4) 0.039(6) 0.002(4) -0.002(4) 0.000(3)
C25 0.036(4) 0.032(5) 0.036(6) 0.000(5) 0.000(4) -0.005(4)
C26 0.030(4) 0.042(6) 0.072(8) 0.000(6) -0.006(5) 0.008(4)
C27 0.028(4) 0.038(5) 0.086(8) -0.014(6) 0.004(5) 0.006(4)
C28 0.037(4) 0.040(5) 0.063(7) -0.018(5) 0.024(4) -0.012(4)
C29 0.032(4) 0.037(5) 0.034(5) 0.000(5) 0.004(4) 0.009(4)
C31 0.059(5) 0.025(4) 0.033(6) 0.008(5) 0.010(4) 0.002(4)
C32 0.052(5) 0.033(5) 0.031(6) 0.001(5) 0.007(4) -0.001(4)
C33 0.030(4) 0.025(4) 0.041(6) -0.007(4) 0.002(4) -0.007(3)
C34 0.031(4) 0.024(4) 0.049(6) -0.003(5) -0.006(4) 0.000(4)
C35 0.033(4) 0.026(4) 0.028(5) 0.007(4) -0.009(4) 0.008(4)
C1A 0.055(5) 0.050(6) 0.039(6) 0.010(5) 0.004(5) 0.003(5)
Cl1A 0.0470(12) 0.0646(16) 0.0504(16) 0.0102(14) 0.0080(11) -0.0163(11)
Cl2A 0.0475(12) 0.0595(15) 0.0542(16) 0.0102(15) 0.0089(11) -0.0074(12)
Cl3A 0.131(2) 0.0433(15) 0.101(3) -0.0023(17) 0.052(2) -0.0063(17)
N1 0.039(3) 0.027(4) 0.030(4) -0.013(4) 0.010(3) -0.009(3)
N2 0.023(3) 0.027(4) 0.035(4) 0.002(4) 0.004(3) -0.006(3)
N3 0.023(3) 0.019(3) 0.061(5) -0.008(4) 0.010(3) 0.004(3)
O1 0.021(2) 0.023(3) 0.040(3) -0.005(3) 0.013(2) -0.003(2)
Cl1S 0.0274(10) 0.0549(14) 0.0535(16) 0.0018(13) 0.0101(10) 0.0029(10)
O1S 0.032(4) 0.030(5) 0.030(5) 0.002(4) 0.001(3) -0.004(3)
O2S 0.082(5) 0.083(6) 0.082(6) 0.003(4) 0.005(4) -0.005(4)
O3S 0.019(4) 0.026(4) 0.023(4) 0.002(4) -0.004(3) 0.006(3)
O4S 0.036(4) 0.030(5) 0.036(5) -0.002(4) 0.003(4) 0.001(3)
O1S' 0.035(4) 0.040(4) 0.041(4) 0.005(3) 0.008(3) -0.009(3)
O2S' 0.034(3) 0.038(4) 0.036(4) 0.008(3) 0.006(3) -0.009(3)
O3S' 0.067(4) 0.075(5) 0.073(5) -0.002(4) -0.003(4) 0.005(4)
O4S' 0.067(4) 0.061(5) 0.061(5) -0.003(4) 0.002(4) -0.001(4)
P1 0.0261(10) 0.0305(12) 0.0558(17) 0.0044(13) 0.0103(10) 0.0010(9)
Zn1 0.0220(4) 0.0218(4) 0.0372(6) -0.0015(5) 0.0074(4) -0.0003(4)

loop_
_atom_type_symbol
_atom_type_description
_atom_type_scat_dispersion_real
_atom_type_scat_dispersion_imag
_atom_type_scat_source
C C 0.0033 0.0016 'International Tables Vol C Tables 4.2.6.8 and 6.1.1.4'
H H 0.0000 0.0000 'International Tables Vol C Tables 4.2.6.8 and 6.1.1.4'
N N 0.0061 0.0033 'International Tables Vol C Tables 4.2.6.8 and 6.1.1.4'
O O 0.0106 0.0060 'International Tables Vol C Tables 4.2.6.8 and 6.1.1.4'
P P 0.1023 0.0942 'International Tables Vol C Tables 4.2.6.8 and 6.1.1.4'
Cl Cl 0.1484 0.1585 'International Tables Vol C Tables 4.2.6.8 and 6.1.1.4'
Zn Zn 0.2839 1.4301 'International Tables Vol C Tables 4.2.6.8 and 6.1.1.4'

loop_
_geom_angle_atom_site_label_1
_geom_angle_atom_site_label_2
_geom_angle_atom_site_label_3
_geom_angle
_geom_angle_site_symmetry_1
_geom_angle_site_symmetry_3
O1 C1 C2 120.5(7) . .
O1 C1 C6 121.6(7) . .
C2 C1 C6 117.9(7) . .
C3 C2 C1 120.2(7) . .
C3 C2 C11 114.9(7) . .
C1 C2 C11 124.6(7) . .
C4 C3 C2 123.3(8) . .
C3 C4 C5 115.5(7) . .
C3 C4 C7 123.6(8) . .
C5 C4 C7 120.7(7) . .
C4 C5 C6 124.1(7) . .
C5 C6 C1 118.8(7) . .
C5 C6 C35 116.6(7) . .
C1 C6 C35 124.5(7) . .
C10 C7 C4 113.6(7) . .
C10 C7 C8 110.7(7) . .
C4 C7 C8 110.1(7) . .
C10 C7 C9 106.6(8) . .
C4 C7 C9 109.1(6) . .
C8 C7 C9 106.6(7) . .
N1 C11 C2 127.6(7) . .
C17 C12 C13 117.4(8) . .
C17 C12 P1 117.6(6) . .
C13 C12 P1 125.0(6) . .
C14 C13 C12 121.4(7) . .
C13 C14 C15 120.0(7) . .
C16 C15 C14 118.9(7) . .
C16 C15 C34 122.2(7) . .
C14 C15 C34 118.8(7) . .
C17 C16 C15 120.8(7) . .
C16 C17 C12 121.1(8) . .
C19 C18 C23 117.8(9) . .
C19 C18 P1 126.2(7) . .
C23 C18 P1 116.0(7) . .
C18 C19 C20 123.3(9) . .
C19 C20 C21 120.1(10) . .
C22 C21 C20 118.9(10) . .
C21 C22 C23 122.0(9) . .
C18 C23 C22 117.9(10) . .
C25 C24 C29 119.1(7) . .
C25 C24 P1 117.2(6) . .
C29 C24 P1 123.7(6) . .
C24 C25 C26 121.4(8) . .
C27 C26 C25 119.6(9) . .
C26 C27 C28 120.6(8) . .
C27 C28 C29 119.3(8) . .
C24 C29 C28 120.0(8) . .
N1 C31 C32 110.7(7) . .
C31 C32 C33 115.1(7) . .
N2 C33 C32 112.6(6) . .
N3 C34 C15 109.9(7) . .
N2 C35 C6 128.6(7) 3_666 .
Cl1A C1A Cl3A 111.5(5) . .
Cl1A C1A Cl2A 110.4(5) . .
Cl3A C1A Cl2A 110.4(5) . .
C11 N1 C31 115.6(7) . .
C11 N1 Zn1 124.9(6) . .
C31 N1 Zn1 119.1(5) . .
C35 N2 C33 113.4(6) 3_666 .
C35 N2 Zn1 123.6(5) 3_666 .
C33 N2 Zn1 123.0(5) . .
C34 N3 Zn1 121.5(4) . .
C1 O1 Zn1 128.2(4) . 3_666
C1 O1 Zn1 127.0(4) . .
Zn1 O1 Zn1 104.7(2) 3_666 .
O2S Cl1S O4S' 96.1(8) . .
O2S Cl1S O1S 120.9(7) . .
O4S' Cl1S O1S 123.4(7) . .
O2S Cl1S O3S 110.5(6) . .
O4S' Cl1S O3S 92.5(7) . .
O1S Cl1S O3S 109.6(5) . .
O2S Cl1S O3S' 93.2(7) . .
O4S' Cl1S O3S' 117.5(7) . .
O1S Cl1S O3S' 102.6(7) . .
O3S Cl1S O3S' 28.4(5) . .
O2S Cl1S O1S' 132.3(7) . .
O4S' Cl1S O1S' 112.2(6) . .
O1S Cl1S O1S' 12.9(6) . .
O3S Cl1S O1S' 105.9(6) . .
O3S' Cl1S O1S' 105.4(5) . .
O2S Cl1S O2S' 26.0(6) . .
O4S' Cl1S O2S' 111.6(5) . .
O1S Cl1S O2S' 95.1(6) . .
O3S Cl1S O2S' 127.6(6) . .
O3S' Cl1S O2S' 102.7(6) . .
O1S' Cl1S O2S' 106.4(5) . .
O2S Cl1S O4S 106.2(6) . .
O4S' Cl1S O4S 20.1(6) . .
O1S Cl1S O4S 103.7(6) . .
O3S Cl1S O4S 104.4(6) . .
O3S' Cl1S O4S 132.2(7) . .
O1S' Cl1S O4S 93.1(7) . .
O2S' Cl1S O4S 113.8(5) . .
C18 P1 C12 104.0(4) . .
C18 P1 C24 104.2(4) . .
C12 P1 C24 100.5(3) . .
O1 Zn1 N1 144.9(2) 3_666 .
O1 Zn1 N2 90.0(2) 3_666 .
N1 Zn1 N2 94.4(3) . .
O1 Zn1 N3 102.6(2) 3_666 .
N1 Zn1 N3 107.1(3) . .
N2 Zn1 N3 114.2(3) . .
O1 Zn1 O1 75.3(2) 3_666 .
N1 Zn1 O1 85.8(2) . .
N2 Zn1 O1 153.1(2) . .
N3 Zn1 O1 91.3(2) . .

loop_
_geom_bond_atom_site_label_1
_geom_bond_atom_site_label_2
_geom_bond_distance
_geom_bond_site_symmetry_2
C1 O1 1.337(8) .
C1 C2 1.409(11) .
C1 C6 1.413(10) .
C2 C3 1.408(11) .
C2 C11 1.457(11) .
C3 C4 1.371(11) .
C4 C5 1.400(11) .
C4 C7 1.521(11) .
C5 C6 1.405(10) .
C6 C35 1.435(11) .
C7 C10 1.494(12) .
C7 C8 1.536(12) .
C7 C9 1.578(12) .
C11 N1 1.283(10) .
C12 C17 1.395(10) .
C12 C13 1.406(11) .
C12 P1 1.829(9) .
C13 C14 1.374(11) .
C14 C15 1.392(10) .
C15 C16 1.388(11) .
C15 C34 1.523(11) .
C16 C17 1.370(12) .
C18 C19 1.350(13) .
C18 C23 1.408(12) .
C18 P1 1.811(9) .
C19 C20 1.362(13) .
C20 C21 1.363(13) .
C21 C22 1.348(14) .
C22 C23 1.414(13) .
C24 C25 1.376(11) .
C24 C29 1.384(11) .
C24 P1 1.834(7) .
C25 C26 1.387(11) .
C26 C27 1.366(13) .
C27 C28 1.386(13) .
C28 C29 1.409(10) .
C31 N1 1.477(10) .
C31 C32 1.505(12) .
C32 C33 1.506(11) .
C33 N2 1.472(10) .
C34 N3 1.491(11) .
C35 N2 1.288(9) 3_666
C1A Cl1A 1.740(9) .
C1A Cl3A 1.753(10) .
C1A Cl2A 1.764(9) .
N1 Zn1 2.052(7) .
N2 C35 1.288(9) 3_666
N2 Zn1 2.056(6) .
N3 Zn1 2.077(6) .
O1 Zn1 2.008(5) 3_666
O1 Zn1 2.110(5) .
Cl1S O2S 1.334(9) .
Cl1S O4S' 1.343(9) .
Cl1S O1S 1.391(8) .
Cl1S O3S 1.463(8) .
Cl1S O3S' 1.463(9) .
Cl1S O1S' 1.474(8) .
Cl1S O2S' 1.479(7) .
Cl1S O4S 1.577(9) .
Zn1 O1 2.008(5) 3_666

loop_
_geom_torsion_atom_site_label_1
_geom_torsion_atom_site_label_2
_geom_torsion_atom_site_label_3
_geom_torsion_atom_site_label_4
_geom_torsion
_geom_torsion_site_symmetry_1
_geom_torsion_site_symmetry_4
O1 C1 C2 C3 -177.5(7) . .
C6 C1 C2 C3 3.9(10) . .
O1 C1 C2 C11 -3.4(11) . .
C6 C1 C2 C11 177.9(7) . .
C1 C2 C3 C4 -2.6(12) . .
C11 C2 C3 C4 -177.2(7) . .
C2 C3 C4 C5 -1.1(11) . .
C2 C3 C4 C7 174.2(7) . .
C3 C4 C5 C6 3.5(11) . .
C7 C4 C5 C6 -171.9(7) . .
C4 C5 C6 C1 -2.1(11) . .
C4 C5 C6 C35 173.9(7) . .
O1 C1 C6 C5 179.7(6) . .
C2 C1 C6 C5 -1.7(10) . .
O1 C1 C6 C35 4.1(11) . .
C2 C1 C6 C35 -177.4(7) . .
C3 C4 C7 C10 -0.3(11) . .
C5 C4 C7 C10 174.7(7) . .
C3 C4 C7 C8 124.5(8) . .
C5 C4 C7 C8 -60.5(10) . .
C3 C4 C7 C9 -118.9(9) . .
C5 C4 C7 C9 56.1(10) . .
C3 C2 C11 N1 -177.0(8) . .
C1 C2 C11 N1 8.7(13) . .
C17 C12 C13 C14 -2.6(12) . .
P1 C12 C13 C14 177.3(7) . .
C12 C13 C14 C15 -1.1(13) . .
C13 C14 C15 C16 6.4(12) . .
C13 C14 C15 C34 -178.6(8) . .
C14 C15 C16 C17 -8.1(13) . .
C34 C15 C16 C17 177.1(8) . .
C15 C16 C17 C12 4.4(13) . .
C13 C12 C17 C16 1.0(13) . .
P1 C12 C17 C16 -179.0(7) . .
C23 C18 C19 C20 -0.5(11) . .
P1 C18 C19 C20 176.2(6) . .
C18 C19 C20 C21 0.5(12) . .
C19 C20 C21 C22 0.3(12) . .
C20 C21 C22 C23 -0.9(13) . .
C19 C18 C23 C22 -0.1(11) . .
P1 C18 C23 C22 -177.2(6) . .
C21 C22 C23 C18 0.9(12) . .
C29 C24 C25 C26 -1.0(13) . .
P1 C24 C25 C26 179.2(7) . .
C24 C25 C26 C27 0.6(14) . .
C25 C26 C27 C28 -0.2(14) . .
C26 C27 C28 C29 0.3(14) . .
C25 C24 C29 C28 1.1(12) . .
P1 C24 C29 C28 -179.2(6) . .
C27 C28 C29 C24 -0.7(13) . .
N1 C31 C32 C33 -81.0(9) . .
C31 C32 C33 N2 60.0(10) . .
C16 C15 C34 N3 -66.4(9) . .
C14 C15 C34 N3 118.7(8) . .
C5 C6 C35 N2 -165.7(8) . 3_666
C1 C6 C35 N2 10.1(13) . 3_666
C2 C11 N1 C31 -173.8(7) . .
C2 C11 N1 Zn1 14.1(11) . .
C32 C31 N1 C11 -136.4(7) . .
C32 C31 N1 Zn1 36.1(8) . .
C32 C33 N2 C35 -179.7(7) . 3_666
C32 C33 N2 Zn1 -1.3(9) . .
C15 C34 N3 Zn1 -57.4(7) . .
C2 C1 O1 Zn1 160.6(5) . 3_666
C6 C1 O1 Zn1 -20.9(9) . 3_666
C2 C1 O1 Zn1 -23.4(9) . .
C6 C1 O1 Zn1 155.2(5) . .
C19 C18 P1 C12 -23.4(7) . .
C23 C18 P1 C12 153.3(6) . .
C19 C18 P1 C24 81.5(7) . .
C23 C18 P1 C24 -101.8(6) . .
C17 C12 P1 C18 -101.9(7) . .
C13 C12 P1 C18 78.1(8) . .
C17 C12 P1 C24 150.4(7) . .
C13 C12 P1 C24 -29.5(8) . .
C25 C24 P1 C18 177.0(7) . .
C29 C24 P1 C18 -2.8(8) . .
C25 C24 P1 C12 -75.5(7) . .
C29 C24 P1 C12 104.8(8) . .
C11 N1 Zn1 O1 -83.8(7) . 3_666
C31 N1 Zn1 O1 104.4(6) . 3_666
C11 N1 Zn1 N2 179.9(6) . .
C31 N1 Zn1 N2 8.1(6) . .
C11 N1 Zn1 N3 62.9(7) . .
C31 N1 Zn1 N3 -108.9(6) . .
C11 N1 Zn1 O1 -27.1(6) . .
C31 N1 Zn1 O1 161.1(6) . .
C35 N2 Zn1 O1 6.2(6) 3_666 3_666
C33 N2 Zn1 O1 -172.0(6) . 3_666
C35 N2 Zn1 N1 151.4(6) 3_666 .
C33 N2 Zn1 N1 -26.9(6) . .
C35 N2 Zn1 N3 -97.7(6) 3_666 .
C33 N2 Zn1 N3 84.1(6) . .
C35 N2 Zn1 O1 62.0(9) 3_666 .
C33 N2 Zn1 O1 -116.2(6) . .
C34 N3 Zn1 O1 -51.2(6) . 3_666
C34 N3 Zn1 N1 147.6(5) . .
C34 N3 Zn1 N2 44.6(6) . .
C34 N3 Zn1 O1 -126.4(6) . .
C1 O1 Zn1 O1 -176.8(7) . 3_666
Zn1 O1 Zn1 O1 0.0 3_666 3_666
C1 O1 Zn1 N1 33.0(6) . .
Zn1 O1 Zn1 N1 -150.2(3) 3_666 .
C1 O1 Zn1 N2 124.4(6) . .
Zn1 O1 Zn1 N2 -58.8(6) 3_666 .
C1 O1 Zn1 N3 -74.0(6) . .
Zn1 O1 Zn1 N3 102.8(3) 3_666 .
